data_1551936
loop_
_publ_author_name
'Wu, Xiaolu'
'Zhang, Pengfei'
'Yang, Zhi'
'Zhang, Shaowen'
'Liu, Hao'
'Chi, Weijie'
'Li, Xiaofang'
'Dong, Yuping'
'Qiu, Nannan'
'Yan, Li'

_publ_section_title
;
 Polymerization of phenylacetylenes by binuclear rhodium catalysts with
 different para-binucleating phenoxyiminato linkages
;
_journal_issue 30
_journal_name_full 'Polymer Chemistry'
_journal_page_first 4163
_journal_paper_doi 10.1039/C9PY00594C
_journal_volume 10
_journal_year 2019
_chemical_absolute_configuration ad
_chemical_formula_moiety 'C21 H20 N O Rh'
_chemical_formula_sum 'C21 H20 N O Rh'
_chemical_formula_weight 405.29
_space_group_crystal_system monoclinic
_space_group_IT_number 5
_space_group_name_Hall 'C 2y'
_space_group_name_H-M_alt 'C 1 2 1'
_symmetry_space_group_name_Hall 'C 2y'
_symmetry_space_group_name_H-M 'C 1 2 1'
_atom_sites_solution_hydrogens geom
_atom_sites_solution_primary direct
_atom_sites_solution_secondary difmap
_audit_creation_date 2016-12-13
_audit_creation_method
;
Olex2 1.2
(compiled 2016.11.30 svn.r3356 for OlexSys, GUI svn.r5269)
;
_audit_update_record
;
2017-01-17 deposited with the CCDC.    2019-06-21 downloaded from the CCDC.
;
_cell_angle_alpha 90.00
_cell_angle_beta 111.66(3)
_cell_angle_gamma 90.00
_cell_formula_units_Z 4
_cell_length_a 17.031(3)
_cell_length_b 9.954(2)
_cell_length_c 11.038(2)
_cell_measurement_reflns_used 2880
_cell_measurement_temperature 153.1500
_cell_measurement_theta_max 27.4739
_cell_measurement_theta_min 2.4172
_cell_volume 1739.1(7)
_computing_cell_refinement 'CrystalClear (Rigaku Inc., 2008)'
_computing_data_collection 'CrystalClear (Rigaku Inc., 2008)'
_computing_data_reduction 'CrystalClear (Rigaku Inc., 2008)'
_computing_molecular_graphics 'Olex2 (Dolomanov et al., 2009)'
_computing_publication_material 'Olex2 (Dolomanov et al., 2009)'
_computing_structure_refinement 'XL (Sheldrick, 2008)'
_computing_structure_solution
;
????
;
_diffrn_ambient_temperature 153.1500
_diffrn_detector_area_resol_mean 28.5714
_diffrn_measured_fraction_theta_full 98.5000
_diffrn_measured_fraction_theta_max 27.4739
_diffrn_measurement_details
;
scan:
    Number of images: 360
               Slice: -110.0000 - 70.0000
         Image width: 0.5000
            Exp time: 6.0000
       Rotation axis: Omega
               Omega: 0.0000
                 Chi: 45.0000
                 Phi: 0.0000
                 XTD: 44.6806
              2theta: -20.2229
scan:
    Number of images: 240
               Slice: -110.0000 - 10.0000
         Image width: 0.5000
            Exp time: 6.0000
       Rotation axis: Omega
               Omega: 0.0000
                 Chi: 45.0000
                 Phi: 180.0000
                 XTD: 44.6806
              2theta: -20.2229
;
_diffrn_measurement_device
;
Saturn724+ (2x2 bin mode)
;
_diffrn_measurement_device_details
;
AFC10: Fixed Chi 2 circle
;
_diffrn_measurement_device_type 'multiwire proportional'
_diffrn_measurement_method dtprofit.ref
_diffrn_orient_matrix_type d*Trek
_diffrn_orient_matrix_UB_11 0.0624
_diffrn_orient_matrix_UB_12 0.0092
_diffrn_orient_matrix_UB_13 0.0035
_diffrn_orient_matrix_UB_21 0.0008
_diffrn_orient_matrix_UB_22 0.0302
_diffrn_orient_matrix_UB_23 -0.0958
_diffrn_orient_matrix_UB_31 0.0214
_diffrn_orient_matrix_UB_32 0.0906
_diffrn_orient_matrix_UB_33 0.0288
_diffrn_radiation_detector CCD
_diffrn_radiation_monochromator 'Graphite Monochromator'
_diffrn_radiation_type MoK\a
_diffrn_radiation_wavelength 0.710747
_diffrn_reflns_av_R_equivalents 0.0524
_diffrn_reflns_av_unetI/netI 0.0788
_diffrn_reflns_limit_h_max 21
_diffrn_reflns_limit_h_min -22
_diffrn_reflns_limit_k_max 12
_diffrn_reflns_limit_k_min -12
_diffrn_reflns_limit_l_max 14
_diffrn_reflns_limit_l_min -14
_diffrn_reflns_number 5911
_diffrn_reflns_theta_full 27.47
_diffrn_reflns_theta_max 27.47
_diffrn_reflns_theta_min 1.99
_diffrn_source 'Rotating Anode'
_diffrn_source_current 90.0000
_diffrn_source_power 4.5000
_diffrn_source_voltage 50.0000
_exptl_absorpt_coefficient_mu 0.988
_exptl_absorpt_correction_T_max 1.0000
_exptl_absorpt_correction_T_min 0.7726
_exptl_absorpt_correction_type multi-scan
_exptl_absorpt_process_details 'CrystalClear (Rigaku Inc., 2008)'
_exptl_crystal_colour yellow
_exptl_crystal_colour_primary yellow
_exptl_crystal_density_diffrn 1.548
_exptl_crystal_density_method 'not measured'
_exptl_crystal_description needle
_exptl_crystal_F_000 824
_exptl_crystal_size_max 0.21
_exptl_crystal_size_mid 0.05
_exptl_crystal_size_min 0.03
_refine_diff_density_max 1.531
_refine_diff_density_min -2.051
_refine_diff_density_rms 0.442
_refine_ls_abs_structure_details 'Flack H D (1983), Acta Cryst. A39, 876-881'
_refine_ls_abs_structure_Flack -0.02(10)
_refine_ls_extinction_method none
_refine_ls_goodness_of_fit_ref 1.133
_refine_ls_hydrogen_treatment constr
_refine_ls_matrix_type full
_refine_ls_number_parameters 218
_refine_ls_number_reflns 3403
_refine_ls_number_restraints 289
_refine_ls_restrained_S_all 1.097
_refine_ls_R_factor_all 0.0710
_refine_ls_R_factor_gt 0.0572
_refine_ls_shift/su_max 0.001
_refine_ls_shift/su_mean 0.000
_refine_ls_structure_factor_coef Fsqd
_refine_ls_weighting_details 'calc w=1/[\s^2^(Fo^2^)+(0.1440P)^2^+0.0000P] where P=(Fo^2^+2Fc^2^)/3'
_refine_ls_weighting_scheme calc
_refine_ls_wR_factor_gt 0.1621
_refine_ls_wR_factor_ref 0.2138
_reflns_number_gt 3098
_reflns_number_total 3403
_reflns_threshold_expression >2sigma(I)
_cod_data_source_file c9py00594c2.cif
_cod_data_source_block bwn16283
_cod_depositor_comments
;
The following automatic conversions were performed:

'_exptl_absorpt_correction_type' value 'Multi-scan' changed to
'multi-scan' according to
/home/data/users/saulius/crontab/automatic-downloads/rss-feeds/RSC/lib/dictionaries/cif_core.dic
dictionary named 'cif_core.dic' version 2.4.2 from 2011-04-26.

Automatic conversion script
Id: cif_fix_values 4973 2017-02-22 13:04:09Z antanas 

 Adding full bibliography for 1551934--1551938.cif.
;
_cod_original_cell_volume 1739.0(6)
_cod_original_formula_sum C21H20NORh
_cod_database_code 1551936
_diffrn_number_total 2077
_olex2_refinement_description
;
1. Fixed Uiso
 At 1.2 times of:
  All C(H) groups, All C(H,H) groups
 At 1.5 times of:
  All C(H,H,H) groups
2. Uiso/Uaniso restraints and constraints
All non-hydrogen atoms have similar U: within 2A with sigma of 0.01 and sigma
for terminal atoms of 0.02
All non-hydrogen atoms restrained to be isotropic: with sigma of 0.01 and sigma
for terminal atoms of 0.02
3.a Ternary CH refined with riding coordinates:
 C1(H1), C2(H2), C3(H3), C5(H5), C6(H6), C7(H7), C15(H15)
3.b Secondary CH2 refined with riding coordinates:
 C4(H4A,H4B)
3.c Aromatic/amide H refined with riding coordinates:
 C8(H8), C12(H12), C13(H13), C17(H17), C18(H18), C19(H19), C20(H20), C21(H21)
3.d Idealised Me refined as rotating group:
 C14(H14A,H14B,H14C)
;
_olex2_submission_special_instructions 'No special instructions were received'

loop_
_space_group_symop_id
_space_group_symop_operation_xyz
1 'x, y, z'
2 '-x, y, -z'
3 'x+1/2, y+1/2, z'
4 '-x+1/2, y+1/2, -z'

loop_
_atom_site_label
_atom_site_type_symbol
_atom_site_fract_x
_atom_site_fract_y
_atom_site_fract_z
_atom_site_U_iso_or_equiv
_atom_site_adp_type
_atom_site_occupancy
_atom_site_calc_flag
_atom_site_refinement_flags_posn
_atom_site_refinement_flags_adp
Rh1 Rh 0.81316(3) 0.58742(14) 0.73947(5) 0.0183(2) Uani 1 d . U
O1 O 0.9152(4) 0.5510(7) 0.6913(6) 0.0205(15) Uani 1 d . U
N1 N 0.7323(5) 0.5410(8) 0.5541(8) 0.0184(15) Uani 1 d . U
C1 C 0.7349(7) 0.7127(11) 0.8011(10) 0.0251(19) Uani 1 d . U
H1 H 0.6846 0.7613 0.7394 0.030 Uiso 1 calc R .
C2 C 0.7316(5) 0.5702(12) 0.8449(8) 0.0205(18) Uani 1 d . U
H2 H 0.6795 0.5134 0.8179 0.025 Uiso 1 calc R .
C3 C 0.8014(6) 0.5707(13) 0.9827(9) 0.0266(19) Uani 1 d . U
H3 H 0.8021 0.4951 1.0428 0.032 Uiso 1 calc R .
C4 C 0.7982(7) 0.7161(11) 1.0312(10) 0.028(2) Uani 1 d . U
H4A H 0.7441 0.7371 1.0412 0.034 Uiso 1 calc R .
H4B H 0.8463 0.7371 1.1127 0.034 Uiso 1 calc R .
C5 C 0.8060(7) 0.7823(11) 0.9119(9) 0.0258(18) Uani 1 d . U
H5 H 0.8072 0.8828 0.9105 0.031 Uiso 1 calc R .
C6 C 0.8838(6) 0.7075(11) 0.9017(9) 0.0244(19) Uani 1 d . U
H6 H 0.9376 0.7537 0.9097 0.029 Uiso 1 calc R .
C7 C 0.8811(5) 0.590(2) 0.9455(8) 0.0282(17) Uani 1 d . U
H7 H 0.9335 0.5354 0.9872 0.034 Uiso 1 calc R .
C8 C 1.0727(6) 0.5342(10) 0.6779(9) 0.0189(18) Uani 1 d . U
H8 H 1.0688 0.5410 0.7614 0.023 Uiso 1 calc R .
C9 C 0.9987(6) 0.5344(9) 0.5621(8) 0.0150(16) Uani 1 d . U
C10 C 0.9170(6) 0.5402(9) 0.5741(8) 0.0163(16) Uani 1 d . U
C11 C 0.8416(6) 0.5308(10) 0.4591(8) 0.0171(16) Uani 1 d . U
C12 C 0.8509(6) 0.5239(11) 0.3345(9) 0.0202(18) Uani 1 d . U
H12 H 0.8018 0.5118 0.2582 0.024 Uiso 1 calc R .
C13 C 0.7573(6) 0.5222(9) 0.4573(8) 0.0157(16) Uani 1 d . U
H13 H 0.7146 0.5003 0.3759 0.019 Uiso 1 calc R .
C14 C 0.6351(7) 0.3669(11) 0.5664(12) 0.032(2) Uani 1 d . U
H14A H 0.6547 0.3082 0.5120 0.048 Uiso 1 calc GR .
H14B H 0.5765 0.3443 0.5535 0.048 Uiso 1 calc GR .
H14C H 0.6709 0.3542 0.6583 0.048 Uiso 1 calc GR .
C15 C 0.6397(6) 0.5086(9) 0.5292(9) 0.0178(17) Uani 1 d . U
H15 H 0.6237 0.5646 0.5918 0.021 Uiso 1 calc R .
C16 C 0.5815(6) 0.5505(10) 0.3934(9) 0.0194(18) Uani 1 d . U
C17 C 0.5682(7) 0.6820(13) 0.3625(12) 0.034(2) Uani 1 d . U
H17 H 0.5965 0.7484 0.4251 0.040 Uiso 1 calc R .
C18 C 0.5131(8) 0.7207(13) 0.2393(13) 0.038(2) Uani 1 d . U
H18 H 0.5019 0.8134 0.2201 0.045 Uiso 1 calc R .
C19 C 0.4754(8) 0.6281(12) 0.1470(12) 0.034(2) Uani 1 d . U
H19 H 0.4399 0.6559 0.0620 0.041 Uiso 1 calc R .
C20 C 0.4881(8) 0.4946(13) 0.1754(12) 0.031(2) Uani 1 d . U
H20 H 0.4602 0.4295 0.1109 0.037 Uiso 1 calc R .
C21 C 0.5418(7) 0.4537(13) 0.2985(11) 0.029(2) Uani 1 d . U
H21 H 0.5515 0.3608 0.3181 0.035 Uiso 1 calc R .

loop_
_atom_site_aniso_label
_atom_site_aniso_U_11
_atom_site_aniso_U_22
_atom_site_aniso_U_33
_atom_site_aniso_U_23
_atom_site_aniso_U_13
_atom_site_aniso_U_12
Rh1 0.0154(3) 0.0246(4) 0.0151(3) -0.0005(4) 0.0059(2) -0.0006(4)
O1 0.015(3) 0.035(4) 0.014(2) 0.006(2) 0.007(2) 0.003(2)
N1 0.016(3) 0.019(3) 0.025(3) -0.003(3) 0.012(3) -0.003(3)
C1 0.027(4) 0.026(4) 0.024(4) -0.001(3) 0.012(3) 0.006(4)
C2 0.022(3) 0.023(5) 0.024(3) 0.004(3) 0.017(3) 0.006(4)
C3 0.027(3) 0.031(4) 0.027(3) 0.007(4) 0.015(3) 0.004(4)
C4 0.032(4) 0.031(4) 0.026(4) 0.001(3) 0.016(3) 0.006(4)
C5 0.030(4) 0.028(4) 0.019(3) 0.004(3) 0.009(3) 0.006(3)
C6 0.023(4) 0.029(4) 0.020(4) 0.000(3) 0.005(3) 0.001(4)
C7 0.025(3) 0.037(4) 0.023(3) -0.001(5) 0.010(3) 0.001(5)
C8 0.018(4) 0.025(4) 0.015(3) 0.004(3) 0.007(3) 0.004(3)
C9 0.021(4) 0.009(3) 0.016(3) 0.000(3) 0.007(3) 0.000(3)
C10 0.017(3) 0.020(3) 0.012(3) -0.001(2) 0.004(3) 0.002(3)
C11 0.016(3) 0.022(3) 0.013(3) 0.001(3) 0.004(3) 0.002(3)
C12 0.017(4) 0.027(4) 0.017(4) 0.004(3) 0.007(3) -0.008(3)
C13 0.021(4) 0.010(3) 0.016(3) -0.003(3) 0.006(3) 0.002(3)
C14 0.033(5) 0.017(5) 0.048(6) 0.006(4) 0.016(5) -0.011(4)
C15 0.013(3) 0.019(4) 0.025(4) 0.000(3) 0.011(3) 0.000(3)
C16 0.017(3) 0.023(4) 0.020(3) -0.001(3) 0.009(3) 0.003(3)
C17 0.032(4) 0.027(5) 0.029(4) 0.000(4) -0.004(4) 0.009(4)
C18 0.036(5) 0.033(5) 0.037(5) 0.000(4) 0.005(4) 0.009(4)
C19 0.031(4) 0.039(5) 0.028(4) -0.004(3) 0.005(3) 0.015(4)
C20 0.022(4) 0.036(5) 0.029(4) -0.003(4) 0.003(4) 0.004(4)
C21 0.023(4) 0.034(4) 0.026(4) -0.005(4) 0.004(3) 0.001(4)

loop_
_atom_type_symbol
_atom_type_description
_atom_type_scat_dispersion_real
_atom_type_scat_dispersion_imag
_atom_type_scat_source
C C 0.0033 0.0016 'International Tables Vol C Tables 4.2.6.8 and 6.1.1.4'
H H 0.0000 0.0000 'International Tables Vol C Tables 4.2.6.8 and 6.1.1.4'
N N 0.0061 0.0033 'International Tables Vol C Tables 4.2.6.8 and 6.1.1.4'
O O 0.0106 0.0060 'International Tables Vol C Tables 4.2.6.8 and 6.1.1.4'
Rh Rh -1.1178 0.9187 'International Tables Vol C Tables 4.2.6.8 and 6.1.1.4'

loop_
_geom_angle_atom_site_label_1
_geom_angle_atom_site_label_2
_geom_angle_atom_site_label_3
_geom_angle
_geom_angle_site_symmetry_1
O1 Rh1 N1 91.3(3) .
O1 Rh1 C1 153.3(4) .
O1 Rh1 C2 157.9(3) .
O1 Rh1 C6 92.8(3) .
O1 Rh1 C7 95.8(3) .
N1 Rh1 C1 100.5(4) .
N1 Rh1 C2 101.2(3) .
N1 Rh1 C6 158.7(4) .
N1 Rh1 C7 164.5(5) .
C1 Rh1 C2 41.7(4) .
C1 Rh1 C6 67.9(4) .
C1 Rh1 C7 79.0(5) .
C2 Rh1 C7 68.0(3) .
C6 Rh1 C2 82.2(4) .
C6 Rh1 C7 34.8(6) .
C10 O1 Rh1 127.4(6) .
C13 N1 Rh1 123.2(6) .
C13 N1 C15 116.7(8) .
C15 N1 Rh1 119.6(6) .
Rh1 C1 H1 123.4 .
C2 C1 Rh1 69.5(5) .
C2 C1 H1 123.4 .
C2 C1 C5 106.4(8) .
C5 C1 Rh1 96.7(6) .
C5 C1 H1 123.4 .
Rh1 C2 H2 124.8 .
C1 C2 Rh1 68.8(5) .
C1 C2 H2 124.8 .
C1 C2 C3 101.9(9) .
C3 C2 Rh1 96.8(5) .
C3 C2 H2 124.8 .
C2 C3 H3 117.8 .
C2 C3 C4 103.3(9) .
C2 C3 C7 99.7(6) .
C4 C3 H3 117.8 .
C4 C3 C7 96.9(10) .
C7 C3 H3 117.8 .
C3 C4 H4A 112.8 .
C3 C4 H4B 112.8 .
H4A C4 H4B 110.3 .
C5 C4 C3 94.6(8) .
C5 C4 H4A 112.8 .
C5 C4 H4B 112.8 .
C1 C5 H5 117.0 .
C1 C5 C6 99.7(8) .
C4 C5 C1 101.4(9) .
C4 C5 H5 117.0 .
C4 C5 C6 101.7(8) .
C6 C5 H5 117.0 .
Rh1 C6 H6 123.3 .
C5 C6 Rh1 95.6(6) .
C5 C6 H6 123.3 .
C7 C6 Rh1 73.4(6) .
C7 C6 C5 105.2(9) .
C7 C6 H6 123.3 .
Rh1 C7 H7 121.6 .
C3 C7 Rh1 95.5(5) .
C3 C7 H7 121.6 .
C6 C7 Rh1 71.9(6) .
C6 C7 C3 111.6(12) .
C6 C7 H7 121.6 .
C9 C8 H8 120.9 .
C12 C8 H8 120.9 2_756
C12 C8 C9 118.1(8) 2_756
C8 C9 C10 118.7(8) .
C9 C9 C8 123.1(11) 2_756
C9 C9 C10 118.2(10) 2_756
O1 C10 C9 117.8(8) .
O1 C10 C11 122.7(8) .
C11 C10 C9 119.4(8) .
C10 C11 C12 118.0(8) .
C13 C11 C10 125.4(8) .
C13 C11 C12 116.5(8) .
C8 C12 C11 122.4(9) 2_756
C8 C12 H12 118.8 2_756
C11 C12 H12 118.8 .
N1 C13 C11 127.6(8) .
N1 C13 H13 116.2 .
C11 C13 H13 116.2 .
H14A C14 H14B 109.5 .
H14A C14 H14C 109.5 .
H14B C14 H14C 109.5 .
C15 C14 H14A 109.5 .
C15 C14 H14B 109.5 .
C15 C14 H14C 109.5 .
N1 C15 H15 106.5 .
C14 C15 N1 107.9(8) .
C14 C15 H15 106.5 .
C14 C15 C16 117.0(9) .
C16 C15 N1 111.9(7) .
C16 C15 H15 106.5 .
C17 C16 C15 120.2(9) .
C17 C16 C21 119.2(10) .
C21 C16 C15 120.6(9) .
C16 C17 H17 119.8 .
C16 C17 C18 120.4(12) .
C18 C17 H17 119.8 .
C17 C18 H18 119.7 .
C19 C18 C17 120.7(12) .
C19 C18 H18 119.7 .
C18 C19 H19 120.0 .
C18 C19 C20 120.1(13) .
C20 C19 H19 120.0 .
C19 C20 H20 119.9 .
C19 C20 C21 120.1(12) .
C21 C20 H20 119.9 .
C16 C21 H21 120.3 .
C20 C21 C16 119.4(11) .
C20 C21 H21 120.3 .

loop_
_geom_bond_atom_site_label_1
_geom_bond_atom_site_label_2
_geom_bond_distance
_geom_bond_site_symmetry_2
Rh1 O1 2.029(6) .
Rh1 N1 2.053(8) .
Rh1 C1 2.113(10) .
Rh1 C2 2.122(7) .
Rh1 C6 2.120(10) .
Rh1 C7 2.137(8) .
O1 C10 1.309(10) .
N1 C13 1.302(11) .
N1 C15 1.533(11) .
C1 H1 1.0000 .
C1 C2 1.506(16) .
C1 C5 1.533(15) .
C2 H2 1.0000 .
C2 C3 1.547(12) .
C3 H3 1.0000 .
C3 C4 1.551(17) .
C3 C7 1.568(12) .
C4 H4A 0.9900 .
C4 H4B 0.9900 .
C4 C5 1.522(14) .
C5 H5 1.0000 .
C5 C6 1.558(14) .
C6 H6 1.0000 .
C6 C7 1.27(2) .
C7 H7 1.0000 .
C8 H8 0.9500 .
C8 C9 1.426(12) .
C8 C12 1.362(13) 2_756
C9 C9 1.388(16) 2_756
C9 C10 1.447(12) .
C10 C11 1.437(12) .
C11 C12 1.442(12) .
C11 C13 1.432(12) .
C12 C8 1.362(13) 2_756
C12 H12 0.9500 .
C13 H13 0.9500 .
C14 H14A 0.9800 .
C14 H14B 0.9800 .
C14 H14C 0.9800 .
C14 C15 1.480(13) .
C15 H15 1.0000 .
C15 C16 1.519(12) .
C16 C17 1.350(16) .
C16 C21 1.400(14) .
C17 H17 0.9500 .
C17 C18 1.391(16) .
C18 H18 0.9500 .
C18 C19 1.348(17) .
C19 H19 0.9500 .
C19 C20 1.364(19) .
C20 H20 0.9500 .
C20 C21 1.390(16) .
C21 H21 0.9500 .

loop_
_geom_torsion_atom_site_label_1
_geom_torsion_atom_site_label_2
_geom_torsion_atom_site_label_3
_geom_torsion_atom_site_label_4
_geom_torsion
_geom_torsion_site_symmetry_1
_geom_torsion_site_symmetry_4
Rh1 O1 C10 C9 170.7(6) . .
Rh1 O1 C10 C11 -10.8(13) . .
Rh1 N1 C13 C11 -0.7(14) . .
Rh1 N1 C15 C14 -81.0(9) . .
Rh1 N1 C15 C16 148.9(6) . .
Rh1 C1 C2 C3 92.7(5) . .
Rh1 C1 C5 C4 -105.9(7) . .
Rh1 C1 C5 C6 -1.7(8) . .
Rh1 C2 C3 C4 102.0(7) . .
Rh1 C2 C3 C7 2.4(11) . .
Rh1 C6 C7 C3 -88.8(7) . .
O1 Rh1 N1 C13 -9.4(8) . .
O1 Rh1 N1 C15 162.4(6) . .
O1 Rh1 C1 C2 -150.0(6) . .
O1 Rh1 C1 C5 -45.0(11) . .
O1 Rh1 C2 C1 143.4(9) . .
O1 Rh1 C2 C3 43.2(15) . .
O1 Rh1 C6 C5 159.6(6) . .
O1 Rh1 C6 C7 -96.2(6) . .
O1 Rh1 C7 C3 -162.6(8) . .
O1 Rh1 C7 C6 86.5(7) . .
O1 C10 C11 C12 177.9(9) . .
O1 C10 C11 C13 -4.7(15) . .
N1 Rh1 O1 C10 15.4(8) . .
N1 Rh1 C1 C2 95.1(6) . .
N1 Rh1 C1 C5 -159.9(6) . .
N1 Rh1 C2 C1 -93.3(6) . .
N1 Rh1 C2 C3 166.5(7) . .
N1 Rh1 C6 C5 58.8(12) . .
N1 Rh1 C6 C7 163.0(8) . .
N1 Rh1 C7 C3 -46(2) . .
N1 Rh1 C7 C6 -156.5(14) . .
N1 C15 C16 C17 -69.5(12) . .
N1 C15 C16 C21 109.8(10) . .
C1 Rh1 O1 C10 -101.5(10) . .
C1 Rh1 N1 C13 146.5(8) . .
C1 Rh1 N1 C15 -41.7(7) . .
C1 Rh1 C2 C3 -100.2(9) . .
C1 Rh1 C6 C5 -1.3(6) . .
C1 Rh1 C6 C7 102.8(7) . .
C1 Rh1 C7 C3 44.0(9) . .
C1 Rh1 C7 C6 -67.0(7) . .
C1 C2 C3 C4 32.3(8) . .
C1 C2 C3 C7 -67.3(11) . .
C1 C5 C6 Rh1 1.7(8) . .
C1 C5 C6 C7 -72.5(10) . .
C2 Rh1 O1 C10 140.3(10) . .
C2 Rh1 N1 C13 -171.1(8) . .
C2 Rh1 N1 C15 0.7(7) . .
C2 Rh1 C1 C5 105.0(8) . .
C2 Rh1 C6 C5 -42.0(6) . .
C2 Rh1 C6 C7 62.1(7) . .
C2 Rh1 C7 C3 1.9(8) . .
C2 Rh1 C7 C6 -109.1(8) . .
C2 C1 C5 C4 -35.3(9) . .
C2 C1 C5 C6 68.8(9) . .
C2 C3 C4 C5 -52.8(8) . .
C2 C3 C7 Rh1 -2.4(11) . .
C2 C3 C7 C6 70.3(12) . .
C3 C4 C5 C1 52.5(9) . .
C3 C4 C5 C6 -50.1(9) . .
C4 C3 C7 Rh1 -107.3(8) . .
C4 C3 C7 C6 -34.6(10) . .
C4 C5 C6 Rh1 105.7(7) . .
C4 C5 C6 C7 31.4(11) . .
C5 C1 C2 Rh1 -91.2(7) . .
C5 C1 C2 C3 1.6(9) . .
C5 C6 C7 Rh1 91.4(7) . .
C5 C6 C7 C3 2.6(11) . .
C6 Rh1 O1 C10 -143.7(8) . .
C6 Rh1 N1 C13 91.7(12) . .
C6 Rh1 N1 C15 -96.5(11) . .
C6 Rh1 C1 C2 -103.7(6) . .
C6 Rh1 C1 C5 1.4(6) . .
C6 Rh1 C2 C1 65.3(6) . .
C6 Rh1 C2 C3 -34.8(8) . .
C6 Rh1 C7 C3 110.9(12) . .
C7 Rh1 O1 C10 -178.4(9) . .
C7 Rh1 N1 C13 -126.9(17) . .
C7 Rh1 N1 C15 44.9(19) . .
C7 Rh1 C1 C2 -69.1(7) . .
C7 Rh1 C1 C5 35.9(7) . .
C7 Rh1 C2 C1 98.3(8) . .
C7 Rh1 C2 C3 -1.9(8) . .
C7 Rh1 C6 C5 -104.2(9) . .
C7 C3 C4 C5 48.9(8) . .
C8 C9 C10 O1 3.0(13) . .
C8 C9 C10 C11 -175.5(9) . .
C9 C9 C10 O1 -174.6(6) 2_756 .
C9 C9 C10 C11 6.8(10) 2_756 .
C9 C10 C11 C12 -3.7(14) . .
C9 C10 C11 C13 173.8(8) . .
C10 C11 C12 C8 -4.0(15) . 2_756
C10 C11 C13 N1 11.0(16) . .
C12 C8 C9 C9 -4.8(12) 2_756 2_756
C12 C8 C9 C10 177.7(9) 2_756 .
C12 C11 C13 N1 -171.6(10) . .
C13 N1 C15 C14 91.3(10) . .
C13 N1 C15 C16 -38.8(11) . .
C13 C11 C12 C8 178.3(9) . 2_756
C14 C15 C16 C17 165.3(11) . .
C14 C15 C16 C21 -15.4(13) . .
C15 N1 C13 C11 -172.7(8) . .
C15 C16 C17 C18 -178.2(10) . .
C15 C16 C21 C20 179.3(9) . .
C16 C17 C18 C19 -3(2) . .
C17 C16 C21 C20 -1.4(16) . .
C17 C18 C19 C20 3(2) . .
C18 C19 C20 C21 -2(2) . .
C19 C20 C21 C16 1.0(18) . .
C21 C16 C17 C18 2.5(18) . .
